data_2205981
loop_
_publ_author_name
'Ru-Qiang Zou'
'Qiang Xu'

_publ_section_title
;
 Tris(4,4',5,5'-tetramethyl-2,2'-biimidazole)zinc(II) dinitrate
;
_journal_issue 6
_journal_name_full 'Acta Crystallographica Section E'
_journal_page_first m1075
_journal_page_last m1076
_journal_paper_doi 10.1107/S1600536805013954
_journal_volume 61
_journal_year 2005
_chemical_formula_iupac '[Zn (C10 H14 N4)3] (N O3)2'
_chemical_formula_moiety 'C30 H42 N12 Zn 2+, 2N1 O3 -'
_chemical_formula_sum 'C30 H42 N14 O6 Zn'
_chemical_formula_weight 760.15
_chemical_name_systematic
;
Tris(4,4',5,5'-tetramethyl-2,2'-biimidazole)zinc(II) dinitrate
;
_space_group_IT_number 172
_symmetry_cell_setting hexagonal
_symmetry_space_group_name_Hall 'P 64'
_symmetry_space_group_name_H-M 'P 64'
_atom_sites_solution_hydrogens geom
_atom_sites_solution_primary direct
_atom_sites_solution_secondary difmap
_audit_creation_method SHELXL-97
_cell_angle_alpha 90.00
_cell_angle_beta 90.00
_cell_angle_gamma 120.00
_cell_formula_units_Z 3
_cell_length_a 13.900(2)
_cell_length_b 13.900(2)
_cell_length_c 16.809(3)
_cell_measurement_reflns_used 6512
_cell_measurement_temperature 293(2)
_cell_measurement_theta_max 24.105
_cell_measurement_theta_min 2.931
_cell_volume 2812.6(8)
_computing_cell_refinement SMART
_computing_data_collection 'SMART (Bruker, 1998)'
_computing_data_reduction 'SAINT (Bruker, 1998)'
_computing_molecular_graphics 'SHELXTL (Sheldrick, 1997b)'
_computing_publication_material SHELXTL
_computing_structure_refinement 'SHELXL97 (Sheldrick, 1997a)'
_computing_structure_solution 'SHELXS97 (Sheldrick, 1997a)'
_diffrn_ambient_temperature 293(2)
_diffrn_detector_area_resol_mean 8.366
_diffrn_measured_fraction_theta_full 0.971
_diffrn_measured_fraction_theta_max 0.971
_diffrn_measurement_device_type 'Bruker SMART CCD area-detector'
_diffrn_measurement_method '\f and \w'
_diffrn_radiation_monochromator graphite
_diffrn_radiation_source 'fine-focus sealed tube'
_diffrn_radiation_type MoK\a
_diffrn_radiation_wavelength 0.71073
_diffrn_reflns_av_R_equivalents 0.1164
_diffrn_reflns_av_sigmaI/netI 0.0686
_diffrn_reflns_limit_h_max 18
_diffrn_reflns_limit_h_min -12
_diffrn_reflns_limit_k_max 15
_diffrn_reflns_limit_k_min -18
_diffrn_reflns_limit_l_max 21
_diffrn_reflns_limit_l_min -17
_diffrn_reflns_number 17035
_diffrn_reflns_theta_full 28.29
_diffrn_reflns_theta_max 28.29
_diffrn_reflns_theta_min 1.69
_diffrn_standards_interval_count 0
_diffrn_standards_number 217
_exptl_absorpt_coefficient_mu 0.715
_exptl_absorpt_correction_T_max 0.898
_exptl_absorpt_correction_T_min 0.868
_exptl_absorpt_correction_type multi-scan
_exptl_absorpt_process_details '(SADABS; Bruker, 1998)'
_exptl_crystal_colour red
_exptl_crystal_density_diffrn 1.346
_exptl_crystal_density_meas ?
_exptl_crystal_density_method 'not measured'
_exptl_crystal_description Block
_exptl_crystal_F_000 1194
_exptl_crystal_size_max 0.20
_exptl_crystal_size_mid 0.20
_exptl_crystal_size_min 0.15
_refine_diff_density_max 0.679
_refine_diff_density_min -0.305
_refine_ls_abs_structure_details 'Flack (1983), 1683 Friedel pairs'
_refine_ls_abs_structure_Flack -0.027(13)
_refine_ls_extinction_method none
_refine_ls_goodness_of_fit_ref 0.963
_refine_ls_hydrogen_treatment constr
_refine_ls_matrix_type full
_refine_ls_number_parameters 254
_refine_ls_number_reflns 4093
_refine_ls_number_restraints 1
_refine_ls_restrained_S_all 0.963
_refine_ls_R_factor_all 0.0592
_refine_ls_R_factor_gt 0.0428
_refine_ls_shift/su_max 0.000
_refine_ls_shift/su_mean 0.000
_refine_ls_structure_factor_coef Fsqd
_refine_ls_weighting_details 'calc w = 1/[\s^2^(Fo^2^)+(0.0565P)^2^] where P = (Fo^2^+2Fc^2^)/3'
_refine_ls_weighting_scheme calc
_refine_ls_wR_factor_gt 0.1034
_refine_ls_wR_factor_ref 0.1110
_reflns_number_gt 3093
_reflns_number_total 4093
_reflns_threshold_expression I>2\s(I)
_cod_data_source_file is6066.cif
_cod_data_source_block I
_cod_depositor_comments
;
The following automatic conversions were performed:

'_exptl_crystal_density_meas' value 'none' was changed to '?' - the
value is perceived as not measured.

Automatic conversion script
Id: cif_fix_values 3008 2015-01-20 13:52:24Z robertas 
;
_cod_original_cell_volume 2812.7(8)
_cod_database_code 2205981

loop_
_symmetry_equiv_pos_as_xyz
'x, y, z'
'-y, x-y, z+1/3'
'-x+y, -x, z+2/3'
'-x, -y, z'
'y, -x+y, z+1/3'
'x-y, x, z+2/3'

loop_
_atom_site_label
_atom_site_fract_x
_atom_site_fract_y
_atom_site_fract_z
_atom_site_U_iso_or_equiv
_atom_site_adp_type
_atom_site_calc_flag
_atom_site_refinement_flags
_atom_site_occupancy
_atom_site_type_symbol
Zn1 0.5000 0.5000 0.17471(3) 0.05577(14) Uani d S 1 Zn
C1 0.6948(2) 0.6142(3) 0.0302(2) 0.0631(7) Uani d . 1 C
C2 0.7235(3) 0.7016(3) -0.0192(2) 0.0690(8) Uani d . 1 C
C3 0.5999(2) 0.6903(2) 0.06630(18) 0.0547(6) Uani d . 1 C
C4 0.5190(2) 0.7054(2) 0.11051(18) 0.0537(6) Uani d . 1 C
C5 0.4118(3) 0.7647(3) 0.1567(2) 0.0660(8) Uani d . 1 C
C6 0.3870(2) 0.6676(3) 0.19359(18) 0.0602(7) Uani d . 1 C
C7 0.7377(4) 0.5361(4) 0.0327(3) 0.0853(11) Uani d . 1 C
H7A 0.6786 0.4624 0.0208 0.124(18) Uiso calc R 1 H
H7B 0.7663 0.5371 0.0849 0.101(15) Uiso calc R 1 H
H7C 0.7959 0.5580 -0.0058 0.110(14) Uiso calc R 1 H
C8 0.7982(4) 0.7433(5) -0.0887(3) 0.1006(14) Uani d . 1 C
H8A 0.8315 0.6981 -0.0971 0.19(3) Uiso calc R 1 H
H8B 0.8553 0.8187 -0.0792 0.090(13) Uiso calc R 1 H
H8C 0.7564 0.7404 -0.1350 0.18(3) Uiso calc R 1 H
C9 0.3652(4) 0.8406(4) 0.1662(3) 0.0975(14) Uani d . 1 C
H9A 0.2878 0.7978 0.1795 0.097(12) Uiso calc R 1 H
H9B 0.3737 0.8797 0.1173 0.088(12) Uiso calc R 1 H
H9C 0.4043 0.8931 0.2079 0.32(6) Uiso calc R 1 H
C10 0.3023(3) 0.6062(3) 0.2551(3) 0.0779(10) Uani d . 1 C
H10A 0.2674 0.6482 0.2702 0.092(12) Uiso calc R 1 H
H10B 0.3370 0.5952 0.3008 0.13(2) Uiso calc R 1 H
H10C 0.2473 0.5355 0.2343 0.118(17) Uiso calc R 1 H
C11 0.2728(3) 0.3279(3) 0.3719(3) 0.0809(10) Uani d . 1 C
C12 0.2826(3) 0.3402(3) 0.2912(2) 0.0713(9) Uani d . 1 C
C13 0.4431(3) 0.4572(3) 0.3424(2) 0.0676(8) Uani d . 1 C
C14 0.1718(5) 0.2489(5) 0.4200(3) 0.1225(18) Uani d . 1 C
H14A 0.1899 0.2590 0.4756 0.184 Uiso calc R 1 H
H14B 0.1489 0.1738 0.4051 0.184 Uiso calc R 1 H
H14C 0.1125 0.2637 0.4097 0.184 Uiso calc R 1 H
C15 0.1956(3) 0.2814(4) 0.2278(3) 0.0860(11) Uani d . 1 C
H15A 0.1288 0.2240 0.2518 0.14(2) Uiso calc R 1 H
H15B 0.2224 0.2491 0.1896 0.096(13) Uiso calc R 1 H
H15C 0.1803 0.3337 0.2017 0.096(14) Uiso calc R 1 H
N1 0.6162(2) 0.6072(2) 0.08389(16) 0.0578(6) Uani d . 1 N
N2 0.45547(18) 0.63124(19) 0.16345(16) 0.0554(5) Uani d . 1 N
N3 0.4953(2) 0.7866(2) 0.10390(16) 0.0618(6) Uani d . 1 N
H3A 0.5266 0.8426 0.0723 0.060(9) Uiso calc R 1 H
N4 0.6626(2) 0.7494(2) 0.00532(17) 0.0624(6) Uani d . 1 N
H4A 0.6646 0.8071 -0.0151 0.072(10) Uiso calc R 1 H
N5 0.3904(2) 0.4200(2) 0.27343(17) 0.0642(6) Uani d . 1 N
N6 0.3722(3) 0.4018(3) 0.4034(2) 0.0811(9) Uani d . 1 N
H6A 0.3879 0.4121 0.4533 0.16(3) Uiso calc R 1 H
N7 0.9754(2) 0.3546(3) 0.2781(2) 0.0815(9) Uani d . 1 N
O1 0.9869(3) 0.3607(4) 0.3503(2) 0.1347(15) Uani d . 1 O
O2 1.0435(2) 0.4214(3) 0.2309(2) 0.1163(11) Uani d . 1 O
O3 0.8911(3) 0.2796(2) 0.2513(2) 0.1055(9) Uani d . 1 O

loop_
_atom_site_aniso_label
_atom_site_aniso_U_11
_atom_site_aniso_U_22
_atom_site_aniso_U_33
_atom_site_aniso_U_12
_atom_site_aniso_U_13
_atom_site_aniso_U_23
Zn1 0.0570(3) 0.0602(3) 0.0561(2) 0.0338(2) 0.000 0.000
C1 0.0560(15) 0.0766(18) 0.0615(17) 0.0366(15) 0.0040(14) -0.0008(15)
C2 0.0590(16) 0.086(2) 0.0663(19) 0.0395(16) 0.0103(15) 0.0047(17)
C3 0.0489(14) 0.0591(15) 0.0550(15) 0.0262(12) -0.0049(13) -0.0024(13)
C4 0.0545(14) 0.0557(14) 0.0536(15) 0.0297(12) -0.0026(13) -0.0034(13)
C5 0.0655(17) 0.0639(17) 0.074(2) 0.0368(14) 0.0057(16) -0.0038(16)
C6 0.0574(15) 0.0658(16) 0.0626(18) 0.0348(13) 0.0053(13) -0.0056(15)
C7 0.086(2) 0.106(3) 0.088(3) 0.067(2) 0.021(2) 0.009(2)
C8 0.101(3) 0.125(4) 0.098(3) 0.074(3) 0.035(3) 0.029(3)
C9 0.114(3) 0.092(3) 0.115(4) 0.073(2) 0.043(3) 0.023(3)
C10 0.0674(19) 0.071(2) 0.098(3) 0.0369(18) 0.025(2) 0.0087(19)
C11 0.082(2) 0.080(2) 0.089(3) 0.047(2) 0.024(2) 0.020(2)
C12 0.076(2) 0.071(2) 0.080(2) 0.0462(18) 0.0135(18) 0.0096(18)
C13 0.090(2) 0.0718(17) 0.0630(18) 0.0565(16) 0.0125(18) 0.0107(17)
C14 0.129(4) 0.117(4) 0.100(4) 0.046(3) 0.037(3) 0.034(3)
C15 0.079(2) 0.082(2) 0.098(3) 0.041(2) 0.004(2) 0.009(2)
N1 0.0575(13) 0.0668(14) 0.0560(13) 0.0363(11) 0.0043(11) -0.0020(11)
N2 0.0530(11) 0.0583(12) 0.0586(14) 0.0307(10) -0.0009(11) -0.0061(11)
N3 0.0693(15) 0.0602(14) 0.0623(15) 0.0373(12) 0.0063(12) 0.0047(12)
N4 0.0618(13) 0.0696(14) 0.0608(14) 0.0365(12) 0.0081(13) 0.0129(14)
N5 0.0745(16) 0.0661(14) 0.0636(16) 0.0439(14) 0.0054(13) 0.0063(13)
N6 0.103(2) 0.094(2) 0.0638(19) 0.062(2) 0.0129(17) 0.0149(16)
N7 0.0563(16) 0.099(2) 0.075(2) 0.0273(16) -0.0004(16) -0.0075(18)
O1 0.0894(19) 0.212(4) 0.068(2) 0.049(2) -0.0029(16) -0.022(2)
O2 0.0803(17) 0.119(2) 0.099(2) 0.0118(17) 0.0190(18) -0.0052(19)
O3 0.100(2) 0.0918(19) 0.087(2) 0.0202(17) -0.0072(17) 0.0084(16)

loop_
_atom_type_symbol
_atom_type_description
_atom_type_scat_dispersion_real
_atom_type_scat_dispersion_imag
_atom_type_scat_source
C C 0.0033 0.0016 'International Tables Vol C Tables 4.2.6.8 and 6.1.1.4'
H H 0.0000 0.0000 'International Tables Vol C Tables 4.2.6.8 and 6.1.1.4'
N N 0.0061 0.0033 'International Tables Vol C Tables 4.2.6.8 and 6.1.1.4'
O O 0.0106 0.0060 'International Tables Vol C Tables 4.2.6.8 and 6.1.1.4'
Zn Zn 0.2839 1.4301 'International Tables Vol C Tables 4.2.6.8 and 6.1.1.4'

loop_
_geom_angle_atom_site_label_1
_geom_angle_atom_site_label_2
_geom_angle_atom_site_label_3
_geom_angle_site_symmetry_1
_geom_angle_site_symmetry_3
_geom_angle
N5 Zn1 N5 4_665 . 78.88(16)
N5 Zn1 N1 4_665 4_665 170.31(10)
N5 Zn1 N1 . 4_665 95.51(10)
N5 Zn1 N1 4_665 . 95.51(10)
N5 Zn1 N1 . . 170.31(10)
N1 Zn1 N1 4_665 . 91.09(14)
N5 Zn1 N2 4_665 . 93.33(9)
N5 Zn1 N2 . . 94.26(9)
N1 Zn1 N2 4_665 . 94.97(9)
N1 Zn1 N2 . . 78.07(9)
N5 Zn1 N2 4_665 4_665 94.26(9)
N5 Zn1 N2 . 4_665 93.33(9)
N1 Zn1 N2 4_665 4_665 78.07(9)
N1 Zn1 N2 . 4_665 94.97(9)
N2 Zn1 N2 . 4_665 170.17(14)
C2 C1 N1 . . 109.3(3)
C2 C1 C7 . . 129.1(3)
N1 C1 C7 . . 121.6(3)
C1 C2 N4 . . 105.9(3)
C1 C2 C8 . . 132.1(3)
N4 C2 C8 . . 122.0(3)
N1 C3 N4 . . 111.6(3)
N1 C3 C4 . . 119.9(3)
N4 C3 C4 . . 128.5(3)
N2 C4 N3 . . 111.6(3)
N2 C4 C3 . . 120.0(2)
N3 C4 C3 . . 128.3(3)
C6 C5 N3 . . 106.3(2)
C6 C5 C9 . . 131.7(3)
N3 C5 C9 . . 122.0(3)
C5 C6 N2 . . 108.5(3)
C5 C6 C10 . . 128.6(3)
N2 C6 C10 . . 122.9(3)
C1 C7 H7A . . 109.5
C1 C7 H7B . . 109.5
H7A C7 H7B . . 109.5
C1 C7 H7C . . 109.5
H7A C7 H7C . . 109.5
H7B C7 H7C . . 109.5
C2 C8 H8A . . 109.5
C2 C8 H8B . . 109.5
H8A C8 H8B . . 109.5
C2 C8 H8C . . 109.5
H8A C8 H8C . . 109.5
H8B C8 H8C . . 109.5
C5 C9 H9A . . 109.5
C5 C9 H9B . . 109.5
H9A C9 H9B . . 109.5
C5 C9 H9C . . 109.5
H9A C9 H9C . . 109.5
H9B C9 H9C . . 109.5
C6 C10 H10A . . 109.5
C6 C10 H10B . . 109.5
H10A C10 H10B . . 109.5
C6 C10 H10C . . 109.5
H10A C10 H10C . . 109.5
H10B C10 H10C . . 109.5
N6 C11 C12 . . 107.1(4)
N6 C11 C14 . . 124.6(4)
C12 C11 C14 . . 128.3(5)
C11 C12 N5 . . 108.5(4)
C11 C12 C15 . . 129.1(4)
N5 C12 C15 . . 122.4(3)
N5 C13 N6 . . 109.5(3)
N5 C13 C13 . 4_665 119.3(2)
N6 C13 C13 . 4_665 131.2(2)
C11 C14 H14A . . 109.5
C11 C14 H14B . . 109.5
H14A C14 H14B . . 109.5
C11 C14 H14C . . 109.5
H14A C14 H14C . . 109.5
H14B C14 H14C . . 109.5
C12 C15 H15A . . 109.5
C12 C15 H15B . . 109.5
H15A C15 H15B . . 109.5
C12 C15 H15C . . 109.5
H15A C15 H15C . . 109.5
H15B C15 H15C . . 109.5
C3 N1 C1 . . 105.5(3)
C3 N1 Zn1 . . 111.30(19)
C1 N1 Zn1 . . 142.6(2)
C4 N2 C6 . . 106.1(2)
C4 N2 Zn1 . . 110.51(18)
C6 N2 Zn1 . . 143.3(2)
C4 N3 C5 . . 107.4(3)
C4 N3 H3A . . 126.3
C5 N3 H3A . . 126.3
C3 N4 C2 . . 107.7(3)
C3 N4 H4A . . 126.1
C2 N4 H4A . . 126.1
C13 N5 C12 . . 106.8(3)
C13 N5 Zn1 . . 111.2(2)
C12 N5 Zn1 . . 142.0(3)
C11 N6 C13 . . 108.1(4)
C11 N6 H6A . . 125.9
C13 N6 H6A . . 125.9
O3 N7 O1 . . 118.0(4)
O3 N7 O2 . . 117.5(4)
O1 N7 O2 . . 124.4(4)

loop_
_geom_bond_atom_site_label_1
_geom_bond_atom_site_label_2
_geom_bond_site_symmetry_2
_geom_bond_distance
Zn1 N5 4_665 2.149(3)
Zn1 N5 . 2.149(3)
Zn1 N1 4_665 2.180(3)
Zn1 N1 . 2.180(3)
Zn1 N2 . 2.208(2)
Zn1 N2 4_665 2.208(2)
C1 C2 . 1.356(5)
C1 N1 . 1.383(4)
C1 C7 . 1.477(5)
C2 N4 . 1.375(4)
C2 C8 . 1.476(6)
C3 N1 . 1.318(4)
C3 N4 . 1.330(4)
C3 C4 . 1.448(4)
C4 N2 . 1.313(4)
C4 N3 . 1.329(4)
C5 C6 . 1.364(5)
C5 N3 . 1.370(4)
C5 C9 . 1.497(5)
C6 N2 . 1.378(4)
C6 C10 . 1.476(5)
C7 H7A . 0.9600
C7 H7B . 0.9600
C7 H7C . 0.9600
C8 H8A . 0.9600
C8 H8B . 0.9600
C8 H8C . 0.9600
C9 H9A . 0.9600
C9 H9B . 0.9600
C9 H9C . 0.9600
C10 H10A . 0.9600
C10 H10B . 0.9600
C10 H10C . 0.9600
C11 N6 . 1.351(6)
C11 C12 . 1.365(6)
C11 C14 . 1.512(6)
C12 N5 . 1.380(5)
C12 C15 . 1.509(6)
C13 N5 . 1.331(5)
C13 N6 . 1.363(5)
C13 C13 4_665 1.426(7)
C14 H14A . 0.9600
C14 H14B . 0.9600
C14 H14C . 0.9600
C15 H15A . 0.9600
C15 H15B . 0.9600
C15 H15C . 0.9600
N3 H3A . 0.8600
N4 H4A . 0.8600
N6 H6A . 0.8600
N7 O3 . 1.202(4)
N7 O1 . 1.221(5)
N7 O2 . 1.228(4)

loop_
_geom_hbond_atom_site_label_D
_geom_hbond_atom_site_label_H
_geom_hbond_atom_site_label_A
_geom_hbond_site_symmetry_A
_geom_hbond_distance_DH
_geom_hbond_distance_HA
_geom_hbond_distance_DA
_geom_hbond_angle_DHA
N3 H3A O1 6_554 0.86 2.01 2.852(4) 167
N4 H4A O3 6_554 0.86 2.01 2.818(5) 156
N6 H6A O2 5_565 0.86 2.03 2.849(5) 157
N6 H6A O3 5_565 0.86 2.60 3.276(5) 136
C9 H9A O3 4_665 0.96 2.47 3.403(7) 163
C9 H9B O1 3_674 0.96 2.51 3.431(7) 162
C10 H10C O2 1_455 0.96 2.46 3.235(6) 138

loop_
_geom_torsion_atom_site_label_1
_geom_torsion_atom_site_label_2
_geom_torsion_atom_site_label_3
_geom_torsion_atom_site_label_4
_geom_torsion_site_symmetry_1
_geom_torsion
N1 C1 C2 N4 . 0.7(4)
C7 C1 C2 N4 . -177.6(4)
N1 C1 C2 C8 . -176.6(4)
C7 C1 C2 C8 . 5.1(7)
N1 C3 C4 N2 . -5.6(4)
N4 C3 C4 N2 . 172.3(3)
N1 C3 C4 N3 . 176.5(3)
N4 C3 C4 N3 . -5.6(5)
N3 C5 C6 N2 . 0.3(3)
C9 C5 C6 N2 . -179.4(4)
N3 C5 C6 C10 . -179.3(3)
C9 C5 C6 C10 . 1.1(7)
N6 C11 C12 N5 . 2.1(4)
C14 C11 C12 N5 . -178.6(4)
N6 C11 C12 C15 . -177.6(3)
C14 C11 C12 C15 . 1.8(7)
N4 C3 N1 C1 . 0.0(3)
C4 C3 N1 C1 . 178.3(3)
N4 C3 N1 Zn1 . -173.5(2)
C4 C3 N1 Zn1 . 4.7(3)
C2 C1 N1 C3 . -0.5(4)
C7 C1 N1 C3 . 178.0(3)
C2 C1 N1 Zn1 . 169.6(3)
C7 C1 N1 Zn1 . -11.9(6)
N5 Zn1 N1 C3 4_665 -94.5(2)
N1 Zn1 N1 C3 4_665 92.6(2)
N2 Zn1 N1 C3 . -2.3(2)
N2 Zn1 N1 C3 4_665 170.7(2)
N5 Zn1 N1 C1 4_665 95.8(4)
N1 Zn1 N1 C1 4_665 -77.1(3)
N2 Zn1 N1 C1 . -172.0(4)
N2 Zn1 N1 C1 4_665 1.0(4)
N3 C4 N2 C6 . -0.6(3)
C3 C4 N2 C6 . -178.8(3)
N3 C4 N2 Zn1 . -178.7(2)
C3 C4 N2 Zn1 . 3.1(3)
C5 C6 N2 C4 . 0.2(3)
C10 C6 N2 C4 . 179.8(3)
C5 C6 N2 Zn1 . 177.1(3)
C10 C6 N2 Zn1 . -3.3(5)
N5 Zn1 N2 C4 4_665 94.5(2)
N5 Zn1 N2 C4 . 173.5(2)
N1 Zn1 N2 C4 4_665 -90.6(2)
N1 Zn1 N2 C4 . -0.48(19)
N5 Zn1 N2 C6 4_665 -82.4(3)
N5 Zn1 N2 C6 . -3.3(3)
N1 Zn1 N2 C6 4_665 92.6(3)
N1 Zn1 N2 C6 . -177.3(3)
N2 C4 N3 C5 . 0.8(3)
C3 C4 N3 C5 . 178.8(3)
C6 C5 N3 C4 . -0.6(3)
C9 C5 N3 C4 . 179.0(4)
N1 C3 N4 C2 . 0.4(3)
C4 C3 N4 C2 . -177.6(3)
C1 C2 N4 C3 . -0.7(4)
C8 C2 N4 C3 . 177.0(4)
N6 C13 N5 C12 . 1.0(3)
C13 C13 N5 C12 4_665 -178.9(3)
N6 C13 N5 Zn1 . -177.79(18)
C13 C13 N5 Zn1 4_665 2.4(4)
C11 C12 N5 C13 . -1.9(4)
C15 C12 N5 C13 . 177.8(3)
C11 C12 N5 Zn1 . 176.3(3)
C15 C12 N5 Zn1 . -4.1(5)
N5 Zn1 N5 C13 4_665 -0.8(3)
N1 Zn1 N5 C13 4_665 171.2(2)
N2 Zn1 N5 C13 . -93.4(2)
N2 Zn1 N5 C13 4_665 92.9(2)
N5 Zn1 N5 C12 4_665 -178.9(4)
N1 Zn1 N5 C12 4_665 -6.9(3)
N2 Zn1 N5 C12 . 88.5(3)
N2 Zn1 N5 C12 4_665 -85.2(3)
C12 C11 N6 C13 . -1.4(4)
C14 C11 N6 C13 . 179.2(4)
N5 C13 N6 C11 . 0.3(3)
C13 C13 N6 C11 4_665 -179.9(4)
